data_7061614
loop_
_publ_author_name
'Hu, Yong'
'Lu, Zu-Jia'
'Dong, Wen-Shuai'
'Zhang, Jian-Guo'
'Sinditskii, Valery P.'

_publ_section_title
;
 Detonation performance enhancement through a positional isomerism
 modification strategy
;
_journal_issue 29
_journal_name_full 'New Journal of Chemistry'
_journal_page_first 13874
_journal_page_last 13879
_journal_paper_doi 10.1039/D2NJ02515A
_journal_volume 46
_journal_year 2022
_chemical_formula_sum 'C7 H7 N7 O3'
_chemical_formula_weight 237.20
_space_group_IT_number 62
_space_group_name_Hall '-P 2ac 2n'
_space_group_name_H-M_alt 'P n m a'
_symmetry_cell_setting orthorhombic
_symmetry_space_group_name_H-M 'P n m a'
_atom_sites_solution_hydrogens geom
_atom_sites_solution_primary direct
_atom_sites_solution_secondary difmap
_audit_creation_method SHELXL-97
_audit_update_record
;
2022-04-23 deposited with the CCDC.	2022-06-20 downloaded from the CCDC.
;
_cell_angle_alpha 90.00
_cell_angle_beta 90.00
_cell_angle_gamma 90.00
_cell_formula_units_Z 4
_cell_length_a 12.8331(13)
_cell_length_b 6.4142(7)
_cell_length_c 12.1223(14)
_cell_measurement_reflns_used 1657
_cell_measurement_temperature 293(2)
_cell_measurement_theta_max 26.31
_cell_measurement_theta_min 2.311
_cell_volume 997.84(19)
_computing_structure_refinement 'SHELXL-97 (Sheldrick, 1997)'
_computing_structure_solution 'SHELXS-97 (Sheldrick, 1990)'
_diffrn_ambient_temperature 293(2)
_diffrn_measured_fraction_theta_full 0.996
_diffrn_measured_fraction_theta_max 0.996
_diffrn_measurement_device_type 'CCD area detector'
_diffrn_measurement_method 'phi and omega scans'
_diffrn_radiation_monochromator graphite
_diffrn_radiation_source 'fine-focus sealed tube'
_diffrn_radiation_type MoK\a
_diffrn_radiation_wavelength 0.71073
_diffrn_reflns_av_R_equivalents 0.0403
_diffrn_reflns_av_sigmaI/netI 0.0333
_diffrn_reflns_limit_h_max 15
_diffrn_reflns_limit_h_min -15
_diffrn_reflns_limit_k_max 7
_diffrn_reflns_limit_k_min -5
_diffrn_reflns_limit_l_max 14
_diffrn_reflns_limit_l_min -14
_diffrn_reflns_number 4706
_diffrn_reflns_theta_full 25.02
_diffrn_reflns_theta_max 25.02
_diffrn_reflns_theta_min 2.31
_exptl_absorpt_coefficient_mu 0.128
_exptl_absorpt_correction_T_max 0.9798
_exptl_absorpt_correction_T_min 0.9553
_exptl_absorpt_correction_type multi-scan
_exptl_absorpt_process_details sadabs
_exptl_crystal_colour colorless
_exptl_crystal_density_diffrn 1.579
_exptl_crystal_density_method 'not measured'
_exptl_crystal_description block
_exptl_crystal_F_000 488
_exptl_crystal_size_max 0.36
_exptl_crystal_size_mid 0.20
_exptl_crystal_size_min 0.16
_refine_diff_density_max 0.482
_refine_diff_density_min -0.331
_refine_diff_density_rms 0.069
_refine_ls_extinction_method none
_refine_ls_goodness_of_fit_ref 1.081
_refine_ls_hydrogen_treatment mixed
_refine_ls_matrix_type full
_refine_ls_number_parameters 109
_refine_ls_number_reflns 962
_refine_ls_number_restraints 0
_refine_ls_restrained_S_all 1.081
_refine_ls_R_factor_all 0.0722
_refine_ls_R_factor_gt 0.0528
_refine_ls_shift/su_max 0.000
_refine_ls_shift/su_mean 0.000
_refine_ls_structure_factor_coef Fsqd
_refine_ls_weighting_details 'calc w=1/[\s^2^(Fo^2^)+(0.0840P)^2^+0.4132P] where P=(Fo^2^+2Fc^2^)/3'
_refine_ls_weighting_scheme calc
_refine_ls_wR_factor_gt 0.1412
_refine_ls_wR_factor_ref 0.1560
_reflns_number_gt 709
_reflns_number_total 962
_reflns_threshold_expression >2sigma(I)
_cod_data_source_file d2nj02515a2.cif
_cod_data_source_block 211031e
_cod_depositor_comments
;
The following automatic conversions were performed:

data item '_symmetry_cell_setting' value 'Orthorhombic' was changed
to 'orthorhombic' in accordance with the
/home/data/users/saulius/crontab/automatic-downloads/rss-feeds/RSC/lib/dictionaries/cif_core.dic
dictionary named 'cif_core.dic' version 2.4.2 last updated on
2011-04-26.

Automatic conversion script
Id: cif_fix_values 7556 2019-12-06 15:28:31Z antanas 

 Adding full bibliography for 7061613--7061616.cif.
;
_cod_original_sg_symbol_H-M Pnma
_cod_database_code 7061614

loop_
_symmetry_equiv_pos_as_xyz
'x, y, z'
'-x+1/2, -y, z+1/2'
'x+1/2, -y+1/2, -z+1/2'
'-x, y+1/2, -z'
'-x, -y, -z'
'x-1/2, y, -z-1/2'
'-x-1/2, y-1/2, z-1/2'
'x, -y-1/2, z'

loop_
_atom_site_label
_atom_site_type_symbol
_atom_site_fract_x
_atom_site_fract_y
_atom_site_fract_z
_atom_site_U_iso_or_equiv
_atom_site_adp_type
_atom_site_occupancy
_atom_site_symmetry_multiplicity
_atom_site_calc_flag
_atom_site_refinement_flags
_atom_site_disorder_assembly
_atom_site_disorder_group
N1 N 1.1514(2) 0.7500 0.7406(3) 0.0496(10) Uani 1 2 d S . .
N2 N 0.85164(19) 0.7500 0.8715(2) 0.0460(9) Uani 1 2 d S . .
H2A H 0.8010 0.7500 0.8249 0.055 Uiso 1 2 calc SR . .
H2B H 0.8389 0.7500 0.9411 0.055 Uiso 1 2 calc SR . .
N3 N 0.96706(18) 0.7500 0.7268(2) 0.0372(9) Uani 1 2 d S . .
N4 N 0.89220(19) 0.7500 0.6468(2) 0.0406(9) Uani 1 2 d S . .
N5 N 1.0551(2) 0.7500 0.5722(3) 0.0484(10) Uani 1 2 d S . .
N6 N 1.0272(3) 0.7500 1.1091(3) 0.0623(11) Uani 1 2 d S . .
N7 N 0.9050(3) 0.7500 0.4515(2) 0.0566(11) Uani 1 2 d S . .
O1 O 0.8114(2) 0.7500 0.4456(2) 0.0891(13) Uani 1 2 d S . .
O2 O 0.9635(2) 0.7500 0.3736(2) 0.0787(12) Uani 1 2 d S . .
O3 O 0.7441(3) 0.7005(17) 0.0669(3) 0.075(4) Uani 0.50 1 d P A -1
H3 H 0.6847 0.6927 0.0422 0.113 Uiso 0.50 1 calc PR A -1
C1 C 1.1356(2) 0.7500 0.8483(3) 0.0459(10) Uani 1 2 d S . .
H1 H 1.1943 0.7500 0.8933 0.055 Uiso 1 2 calc SR . .
C2 C 1.0397(2) 0.7500 0.8997(3) 0.0379(10) Uani 1 2 d S . .
C3 C 0.9474(2) 0.7500 0.8365(3) 0.0362(9) Uani 1 2 d S . .
C4 C 1.0647(2) 0.7500 0.6806(3) 0.0408(10) Uani 1 2 d S . .
C5 C 0.9516(3) 0.7500 0.5599(3) 0.0425(10) Uani 1 2 d S . .
C6 C 1.0330(2) 0.7500 1.0156(3) 0.0440(10) Uani 1 2 d S . .
C7 C 0.7400(3) 0.7500 0.1787(4) 0.0642(12) Uani 1 2 d S . .
H7A H 0.8043 0.8131 0.2016 0.096 Uiso 0.50 1 d PR A .
H7B H 0.7280 0.6256 0.2209 0.096 Uiso 0.50 1 d PR . .
H7C H 0.6837 0.8460 0.1906 0.096 Uiso 0.50 1 d PR . .

loop_
_atom_site_aniso_label
_atom_site_aniso_U_11
_atom_site_aniso_U_22
_atom_site_aniso_U_33
_atom_site_aniso_U_23
_atom_site_aniso_U_13
_atom_site_aniso_U_12
N1 0.0238(14) 0.072(2) 0.053(2) 0.000 0.0005(13) 0.000
N2 0.0231(13) 0.079(2) 0.0355(15) 0.000 0.0025(12) 0.000
N3 0.0243(14) 0.0501(18) 0.0373(16) 0.000 -0.0004(11) 0.000
N4 0.0271(15) 0.0586(19) 0.0360(17) 0.000 -0.0002(11) 0.000
N5 0.0284(15) 0.073(2) 0.0439(18) 0.000 0.0067(12) 0.000
N6 0.061(2) 0.079(3) 0.047(2) 0.000 -0.0024(16) 0.000
N7 0.047(2) 0.083(3) 0.0395(19) 0.000 0.0021(15) 0.000
O1 0.0388(17) 0.183(4) 0.0458(18) 0.000 -0.0062(13) 0.000
O2 0.0596(18) 0.132(3) 0.0445(18) 0.000 0.0120(14) 0.000
O3 0.0474(18) 0.128(11) 0.050(2) 0.003(3) 0.0016(14) -0.002(3)
C1 0.0275(17) 0.057(2) 0.053(2) 0.000 -0.0039(15) 0.000
C2 0.0293(17) 0.042(2) 0.043(2) 0.000 -0.0018(14) 0.000
C3 0.0275(16) 0.044(2) 0.038(2) 0.000 -0.0001(13) 0.000
C4 0.0244(16) 0.053(2) 0.045(2) 0.000 0.0040(15) 0.000
C5 0.0308(17) 0.057(2) 0.040(2) 0.000 0.0029(14) 0.000
C6 0.0319(18) 0.054(2) 0.046(2) 0.000 -0.0055(16) 0.000
C7 0.069(3) 0.072(3) 0.052(3) 0.000 0.001(2) 0.000

loop_
_atom_type_symbol
_atom_type_description
_atom_type_scat_dispersion_real
_atom_type_scat_dispersion_imag
_atom_type_scat_source
C C 0.0033 0.0016 'International Tables Vol C Tables 4.2.6.8 and 6.1.1.4'
H H 0.0000 0.0000 'International Tables Vol C Tables 4.2.6.8 and 6.1.1.4'
N N 0.0061 0.0033 'International Tables Vol C Tables 4.2.6.8 and 6.1.1.4'
O O 0.0106 0.0060 'International Tables Vol C Tables 4.2.6.8 and 6.1.1.4'

loop_
_geom_angle_atom_site_label_1
_geom_angle_atom_site_label_2
_geom_angle_atom_site_label_3
_geom_angle
_geom_angle_site_symmetry_1
_geom_angle_site_symmetry_3
_geom_angle_publ_flag
C1 N1 C4 114.4(3) . . ?
C3 N2 H2A 120.0 . . ?
C3 N2 H2B 120.0 . . ?
H2A N2 H2B 120.0 . . ?
C3 N3 N4 124.5(2) . . ?
C3 N3 C4 124.8(3) . . ?
N4 N3 C4 110.6(3) . . ?
C5 N4 N3 99.4(2) . . ?
C4 N5 C5 101.8(3) . . ?
O1 N7 O2 125.1(3) . . ?
O1 N7 C5 117.8(3) . . ?
O2 N7 C5 117.1(3) . . ?
C7 O3 H3 109.5 . . ?
N1 C1 C2 125.7(3) . . ?
N1 C1 H1 117.2 . . ?
C2 C1 H1 117.2 . . ?
C1 C2 C6 120.4(3) . . ?
C1 C2 C3 120.3(3) . . ?
C6 C2 C3 119.4(3) . . ?
N2 C3 N3 119.8(3) . . ?
N2 C3 C2 128.1(3) . . ?
N3 C3 C2 112.1(3) . . ?
N5 C4 N1 128.5(3) . . ?
N5 C4 N3 108.7(3) . . ?
N1 C4 N3 122.7(3) . . ?
N4 C5 N5 119.5(3) . . ?
N4 C5 N7 119.6(3) . . ?
N5 C5 N7 120.9(3) . . ?
N6 C6 C2 179.8(3) . . ?
O3 C7 O3 26.3(9) . 8_575 ?
O3 C7 H7A 110.1 . . ?
O3 C7 H7A 98.8 8_575 . ?
O3 C7 H7B 109.6 . . ?
O3 C7 H7B 135.6 8_575 . ?
H7A C7 H7B 109.5 . . ?
O3 C7 H7C 108.7 . . ?
O3 C7 H7C 91.6 8_575 . ?
H7A C7 H7C 109.5 . . ?
H7B C7 H7C 109.5 . . ?

loop_
_geom_bond_atom_site_label_1
_geom_bond_atom_site_label_2
_geom_bond_distance
_geom_bond_site_symmetry_2
_geom_bond_publ_flag
N1 C1 1.320(5) . ?
N1 C4 1.329(4) . ?
N2 C3 1.300(4) . ?
N2 H2A 0.8600 . ?
N2 H2B 0.8600 . ?
N3 C3 1.353(4) . ?
N3 N4 1.365(3) . ?
N3 C4 1.373(4) . ?
N4 C5 1.300(4) . ?
N5 C4 1.320(5) . ?
N5 C5 1.336(4) . ?
N6 C6 1.136(5) . ?
N7 O1 1.203(4) . ?
N7 O2 1.206(4) . ?
N7 C5 1.444(5) . ?
O3 C7 1.393(6) . ?
O3 H3 0.8200 . ?
C1 C2 1.380(5) . ?
C1 H1 0.9300 . ?
C2 C6 1.408(5) . ?
C2 C3 1.411(4) . ?
C7 O3 1.393(6) 8_575 ?
C7 H7A 0.9600 . ?
C7 H7B 0.9600 . ?
C7 H7C 0.9600 . ?

loop_
_geom_torsion_atom_site_label_1
_geom_torsion_atom_site_label_2
_geom_torsion_atom_site_label_3
_geom_torsion_atom_site_label_4
_geom_torsion
_geom_torsion_site_symmetry_1
_geom_torsion_site_symmetry_2
_geom_torsion_site_symmetry_3
_geom_torsion_site_symmetry_4
_geom_torsion_publ_flag
C3 N3 N4 C5 180.0 . . . . ?
C4 N3 N4 C5 0.0 . . . . ?
C4 N1 C1 C2 0.000(1) . . . . ?
N1 C1 C2 C6 180.0 . . . . ?
N1 C1 C2 C3 0.000(1) . . . . ?
N4 N3 C3 N2 0.0 . . . . ?
C4 N3 C3 N2 180.0 . . . . ?
N4 N3 C3 C2 180.0 . . . . ?
C4 N3 C3 C2 0.0 . . . . ?
C1 C2 C3 N2 180.0 . . . . ?
C6 C2 C3 N2 0.000(1) . . . . ?
C1 C2 C3 N3 0.0 . . . . ?
C6 C2 C3 N3 180.0 . . . . ?
C5 N5 C4 N1 180.0 . . . . ?
C5 N5 C4 N3 0.0 . . . . ?
C1 N1 C4 N5 180.0 . . . . ?
C1 N1 C4 N3 0.0 . . . . ?
C3 N3 C4 N5 180.0 . . . . ?
N4 N3 C4 N5 0.0 . . . . ?
C3 N3 C4 N1 0.0 . . . . ?
N4 N3 C4 N1 180.0 . . . . ?
N3 N4 C5 N5 0.0 . . . . ?
N3 N4 C5 N7 180.0 . . . . ?
C4 N5 C5 N4 0.0 . . . . ?
C4 N5 C5 N7 180.0 . . . . ?
O1 N7 C5 N4 0.0 . . . . ?
O2 N7 C5 N4 180.0 . . . . ?
O1 N7 C5 N5 180.0 . . . . ?
O2 N7 C5 N5 0.0 . . . . ?
C1 C2 C6 N6 180(100) . . . . ?
C3 C2 C6 N6 0(100) . . . . ?
